data_4102650
loop_
_publ_author_name
'Andrew G. Tennyson'
'Vincent M. Lynch'
'Christopher W. Bielawski'

_publ_section_title
;
 Arrested Catalysis: Controlling Kumada Coupling Activity via a
 Redox-Active N-Heterocyclic Carbene
;
_journal_name_full 'Journal of the American Chemical Society'
_journal_page_first 9420
_journal_page_last 9429
_journal_paper_doi 10.1021/ja102686u
_journal_volume 132
_journal_year 2010
_chemical_formula_sum 'C60 H54 Cl8 N4 Ni O4'
_chemical_formula_weight 1237.38
_chemical_name_systematic
;
 ?
;
_space_group_IT_number 15
_symmetry_cell_setting monoclinic
_symmetry_space_group_name_Hall '-C 2yc'
_symmetry_space_group_name_H-M 'C 1 2/c 1'
_atom_sites_solution_hydrogens geom
_atom_sites_solution_primary direct
_atom_sites_solution_secondary difmap
_audit_creation_method SHELXL-97
_cell_angle_alpha 90.00
_cell_angle_beta 93.491(2)
_cell_angle_gamma 90.00
_cell_formula_units_Z 4
_cell_length_a 14.1385(5)
_cell_length_b 27.7900(8)
_cell_length_c 15.1434(5)
_cell_measurement_reflns_used 10843
_cell_measurement_temperature 153(2)
_cell_measurement_theta_max 25.0
_cell_measurement_theta_min 2.0
_cell_volume 5938.9(3)
_computing_cell_refinement 'Collect software, Nonius B.V. 1998'
_computing_data_collection 'Collect software, Nonius B.V. 1998'
_computing_data_reduction
;
DENZO and Scalepack (Otwinoski and Minor, 1997)
;
_computing_molecular_graphics 'XP SHELXTL/PC, Siemens Analytical'
_computing_structure_refinement 'XL SHELXTL/PC, Siemens Analytical'
_computing_structure_solution
;

SIR97 - Altomare A., Burla M.C., Camalli M., Cascarano G.L., Giacovazzo C., 
Guagliardi A., Moliterni A.G.G., Polidori G.,Spagna R.
;
_diffrn_ambient_temperature 153(2)
_diffrn_measured_fraction_theta_full 0.980
_diffrn_measured_fraction_theta_max 0.980
_diffrn_measurement_device_type 'Nonius Kappa CCD'
_diffrn_measurement_method \w-scans
_diffrn_radiation_monochromator graphite
_diffrn_radiation_source 'fine-focus sealed tube'
_diffrn_radiation_type MoK\a
_diffrn_radiation_wavelength 0.71069
_diffrn_reflns_av_R_equivalents 0.0129
_diffrn_reflns_av_sigmaI/netI 0.0264
_diffrn_reflns_limit_h_max 16
_diffrn_reflns_limit_h_min -16
_diffrn_reflns_limit_k_max 33
_diffrn_reflns_limit_k_min -33
_diffrn_reflns_limit_l_max 18
_diffrn_reflns_limit_l_min -18
_diffrn_reflns_number 9408
_diffrn_reflns_theta_full 25.00
_diffrn_reflns_theta_max 25.00
_diffrn_reflns_theta_min 1.99
_exptl_absorpt_coefficient_mu 0.736
_exptl_absorpt_correction_T_max 0.745
_exptl_absorpt_correction_T_min 0.709
_exptl_absorpt_correction_type multi-scan
_exptl_absorpt_process_details
;
DENZO and Scalepack (Otwinoski and Minor, 1997)
;
_exptl_crystal_density_diffrn 1.384
_exptl_crystal_density_method 'not measured'
_exptl_crystal_F_000 2552
_exptl_crystal_size_max 0.6
_exptl_crystal_size_mid 0.4
_exptl_crystal_size_min 0.4
_refine_diff_density_max 0.870
_refine_diff_density_min -0.808
_refine_diff_density_rms 0.061
_refine_ls_extinction_method none
_refine_ls_goodness_of_fit_ref 1.078
_refine_ls_hydrogen_treatment constr
_refine_ls_matrix_type full
_refine_ls_number_parameters 384
_refine_ls_number_reflns 5128
_refine_ls_number_restraints 66
_refine_ls_restrained_S_all 1.329
_refine_ls_R_factor_all 0.0504
_refine_ls_R_factor_gt 0.0457
_refine_ls_shift/su_max 0.000
_refine_ls_shift/su_mean 0.000
_refine_ls_structure_factor_coef Fsqd
_refine_ls_weighting_details 'calc w=1/[\s^2^(Fo^2^)+(0.0555P)^2^+14.3515P] where P=(Fo^2^+2Fc^2^)/3'
_refine_ls_weighting_scheme calc
_refine_ls_wR_factor_gt 0.1179
_refine_ls_wR_factor_ref 0.1220
_reflns_number_gt 4629
_reflns_number_total 5128
_reflns_threshold_expression >2sigma(I)
_cod_data_source_file ja102686u_si_002.cif
_cod_data_source_block shelxl
_cod_database_code 4102650

loop_
_symmetry_equiv_pos_as_xyz
'x, y, z'
'-x, y, -z+1/2'
'x+1/2, y+1/2, z'
'-x+1/2, y+1/2, -z+1/2'
'-x, -y, -z'
'x, -y, z-1/2'
'-x+1/2, -y+1/2, -z'
'x+1/2, -y+1/2, z-1/2'

loop_
_atom_site_label
_atom_site_type_symbol
_atom_site_fract_x
_atom_site_fract_y
_atom_site_fract_z
_atom_site_U_iso_or_equiv
_atom_site_adp_type
_atom_site_occupancy
_atom_site_symmetry_multiplicity
_atom_site_calc_flag
_atom_site_refinement_flags
_atom_site_disorder_assembly
_atom_site_disorder_group
Ni1 Ni 0.5000 0.291219(17) 0.7500 0.02022(17) Uani 1 2 d S . .
Cl1 Cl 0.53519(6) 0.29101(2) 0.89150(5) 0.0295(2) Uani 1 1 d . . .
O1 O 0.32995(15) 0.48102(8) 0.82406(16) 0.0352(5) Uani 1 1 d . . .
O2 O 0.69169(16) 0.10157(8) 0.7706(2) 0.0458(7) Uani 1 1 d . . .
N1 N 0.43473(16) 0.39017(8) 0.78404(16) 0.0217(5) Uani 1 1 d . . .
N2 N 0.57596(16) 0.19244(8) 0.76485(16) 0.0216(5) Uani 1 1 d . . .
C1 C 0.5000 0.35996(14) 0.7500 0.0215(8) Uani 1 2 d S . .
C2 C 0.4589(2) 0.43773(10) 0.77074(19) 0.0230(6) Uani 1 1 d . . .
C3 C 0.4069(2) 0.48157(10) 0.7916(2) 0.0259(6) Uani 1 1 d . . .
C4 C 0.5000 0.22247(15) 0.7500 0.0214(8) Uani 1 2 d S . .
C5 C 0.5476(2) 0.14484(10) 0.7587(2) 0.0237(6) Uani 1 1 d . . .
C6 C 0.6056(2) 0.10086(11) 0.7638(2) 0.0298(7) Uani 1 1 d . . .
C7 C 0.4555(2) 0.52717(10) 0.7689(2) 0.0276(7) Uani 1 1 d . . .
C8 C 0.4116(2) 0.57062(11) 0.7859(3) 0.0362(8) Uani 1 1 d . . .
H8 H 0.3513 0.5709 0.8104 0.043 Uiso 1 1 calc R . .
C9 C 0.4561(3) 0.61377(12) 0.7672(3) 0.0431(9) Uani 1 1 d . . .
H9 H 0.4255 0.6434 0.7781 0.052 Uiso 1 1 calc R . .
C10 C 0.5497(2) 0.05532(11) 0.7571(2) 0.0299(7) Uani 1 1 d . . .
C11 C 0.5982(3) 0.01184(12) 0.7652(2) 0.0398(8) Uani 1 1 d . . .
H11 H 0.6651 0.0116 0.7758 0.048 Uiso 1 1 calc R . .
C12 C 0.5485(3) -0.03106(12) 0.7578(3) 0.0494(10) Uani 1 1 d . . .
H12 H 0.5816 -0.0608 0.7635 0.059 Uiso 1 1 calc R . .
C13 C 0.3522(2) 0.37621(10) 0.8311(2) 0.0237(6) Uani 1 1 d . . .
C14 C 0.2688(2) 0.36441(10) 0.7818(2) 0.0264(6) Uani 1 1 d . . .
C15 C 0.1876(2) 0.35728(11) 0.8282(2) 0.0327(7) Uani 1 1 d . . .
H15 H 0.1300 0.3491 0.7962 0.039 Uiso 1 1 calc R . .
C16 C 0.1885(2) 0.36177(12) 0.9192(3) 0.0382(8) Uani 1 1 d . . .
C17 C 0.2738(2) 0.37256(12) 0.9656(2) 0.0374(8) Uani 1 1 d . . .
H17 H 0.2755 0.3744 1.0283 0.045 Uiso 1 1 calc R . .
C18 C 0.3570(2) 0.38077(11) 0.9228(2) 0.0300(7) Uani 1 1 d . . .
C19 C 0.2638(2) 0.36174(13) 0.6827(2) 0.0371(8) Uani 1 1 d . . .
H19A H 0.3002 0.3339 0.6640 0.056 Uiso 1 1 calc R . .
H19B H 0.2903 0.3912 0.6587 0.056 Uiso 1 1 calc R . .
H19C H 0.1975 0.3583 0.6605 0.056 Uiso 1 1 calc R . .
C20 C 0.0981(3) 0.35595(18) 0.9672(3) 0.0593(12) Uani 1 1 d . . .
H20A H 0.0856 0.3217 0.9760 0.089 Uiso 1 1 calc R . .
H20B H 0.0451 0.3704 0.9318 0.089 Uiso 1 1 calc R . .
H20C H 0.1053 0.3721 1.0248 0.089 Uiso 1 1 calc R . .
C21 C 0.4457(3) 0.39653(13) 0.9748(2) 0.0391(8) Uani 1 1 d . . .
H21A H 0.4538 0.4313 0.9683 0.059 Uiso 1 1 calc R . .
H21B H 0.5004 0.3798 0.9527 0.059 Uiso 1 1 calc R . .
H21C H 0.4405 0.3887 1.0375 0.059 Uiso 1 1 calc R . .
C22 C 0.67173(19) 0.20757(9) 0.7920(2) 0.0215(6) Uani 1 1 d . . .
C23 C 0.7030(2) 0.19991(10) 0.8800(2) 0.0237(6) Uani 1 1 d . . .
C24 C 0.7961(2) 0.21274(11) 0.9055(2) 0.0271(7) Uani 1 1 d . . .
H24 H 0.8191 0.2080 0.9651 0.032 Uiso 1 1 calc R . .
C25 C 0.8560(2) 0.23241(11) 0.8452(2) 0.0269(7) Uani 1 1 d . . .
C26 C 0.8211(2) 0.23938(11) 0.7586(2) 0.0262(6) Uani 1 1 d . . .
H26 H 0.8616 0.2531 0.7176 0.031 Uiso 1 1 calc R . .
C27 C 0.7289(2) 0.22706(10) 0.7294(2) 0.0237(6) Uani 1 1 d . . .
C28 C 0.6402(2) 0.17830(12) 0.9461(2) 0.0302(7) Uani 1 1 d . . .
H28A H 0.6346 0.1436 0.9358 0.045 Uiso 1 1 calc R . .
H28B H 0.5773 0.1931 0.9395 0.045 Uiso 1 1 calc R . .
H28C H 0.6678 0.1841 1.0061 0.045 Uiso 1 1 calc R . .
C29 C 0.9574(2) 0.24481(14) 0.8730(2) 0.0396(8) Uani 1 1 d . . .
H29A H 0.9736 0.2759 0.8475 0.059 Uiso 1 1 calc R . .
H29B H 0.9995 0.2199 0.8518 0.059 Uiso 1 1 calc R . .
H29C H 0.9648 0.2467 0.9376 0.059 Uiso 1 1 calc R . .
C30 C 0.6964(2) 0.23399(13) 0.6337(2) 0.0340(7) Uani 1 1 d . . .
H30A H 0.7498 0.2288 0.5965 0.051 Uiso 1 1 calc R . .
H30B H 0.6721 0.2668 0.6250 0.051 Uiso 1 1 calc R . .
H30C H 0.6460 0.2108 0.6174 0.051 Uiso 1 1 calc R . .
C100 C 0.2396(3) 0.49569(18) 0.5062(3) 0.0795(16) Uani 1 1 d D . .
H100 H 0.2513 0.5173 0.4570 0.095 Uiso 1 1 d R A .
Cl10 Cl 0.1141(3) 0.5021(3) 0.5135(3) 0.161(2) Uani 0.57 1 d PDU A 1
Cl11 Cl 0.2641(4) 0.43685(11) 0.47914(19) 0.149(2) Uani 0.57 1 d PDU A 1
Cl12 Cl 0.2978(3) 0.51453(13) 0.5983(2) 0.0829(10) Uani 0.57 1 d PDU A 1
Cl13 Cl 0.2479(4) 0.53051(18) 0.6063(3) 0.0956(16) Uani 0.43 1 d PDU A 2
Cl14 Cl 0.1357(4) 0.46462(19) 0.5042(4) 0.121(2) Uani 0.43 1 d PDU A 2
Cl15 Cl 0.3394(5) 0.4573(3) 0.5145(4) 0.212(4) Uani 0.43 1 d PDU A 2

loop_
_atom_site_aniso_label
_atom_site_aniso_U_11
_atom_site_aniso_U_22
_atom_site_aniso_U_33
_atom_site_aniso_U_23
_atom_site_aniso_U_13
_atom_site_aniso_U_12
Ni1 0.0206(3) 0.0142(3) 0.0255(3) 0.000 -0.0007(2) 0.000
Cl1 0.0369(4) 0.0236(4) 0.0273(4) -0.0006(3) -0.0038(3) 0.0015(3)
O1 0.0271(12) 0.0266(11) 0.0532(14) -0.0018(10) 0.0115(10) 0.0033(9)
O2 0.0242(12) 0.0277(12) 0.084(2) -0.0089(12) -0.0066(12) 0.0070(9)
N1 0.0202(11) 0.0167(11) 0.0285(13) 0.0004(10) 0.0033(9) -0.0002(9)
N2 0.0174(11) 0.0167(11) 0.0302(13) -0.0017(10) -0.0021(9) -0.0002(9)
C1 0.0205(19) 0.021(2) 0.023(2) 0.000 -0.0008(15) 0.000
C2 0.0215(13) 0.0175(14) 0.0300(15) -0.0003(11) 0.0011(11) -0.0015(11)
C3 0.0234(15) 0.0212(15) 0.0328(16) -0.0021(12) -0.0009(12) 0.0018(12)
C4 0.0186(19) 0.0209(19) 0.025(2) 0.000 -0.0012(15) 0.000
C5 0.0218(13) 0.0169(14) 0.0320(16) -0.0005(12) -0.0019(11) -0.0008(11)
C6 0.0278(16) 0.0211(15) 0.0396(18) -0.0023(13) -0.0044(13) 0.0043(12)
C7 0.0229(14) 0.0194(15) 0.0400(17) -0.0013(13) -0.0026(13) 0.0016(12)
C8 0.0276(16) 0.0227(16) 0.057(2) -0.0045(15) -0.0033(15) 0.0044(13)
C9 0.0395(18) 0.0174(15) 0.071(3) -0.0041(16) -0.0056(18) 0.0058(13)
C10 0.0338(16) 0.0191(15) 0.0359(17) -0.0013(13) -0.0047(13) 0.0023(13)
C11 0.044(2) 0.0249(17) 0.050(2) -0.0012(15) -0.0036(16) 0.0084(15)
C12 0.062(2) 0.0179(16) 0.067(3) -0.0006(17) -0.004(2) 0.0086(15)
C13 0.0221(14) 0.0167(13) 0.0329(16) 0.0020(12) 0.0065(12) -0.0001(11)
C14 0.0249(15) 0.0174(14) 0.0370(17) 0.0050(12) 0.0021(12) 0.0005(11)
C15 0.0239(15) 0.0237(15) 0.051(2) 0.0058(14) 0.0039(14) -0.0014(12)
C16 0.0337(18) 0.0301(17) 0.052(2) 0.0080(15) 0.0159(16) 0.0012(14)
C17 0.0428(19) 0.0357(18) 0.0351(18) 0.0044(15) 0.0150(15) 0.0045(15)
C18 0.0327(17) 0.0242(15) 0.0335(17) 0.0003(13) 0.0046(13) 0.0034(13)
C19 0.0301(17) 0.043(2) 0.0378(18) 0.0029(15) -0.0035(14) -0.0036(15)
C20 0.043(2) 0.071(3) 0.067(3) 0.013(2) 0.026(2) -0.003(2)
C21 0.0409(19) 0.041(2) 0.0347(18) -0.0085(15) -0.0004(15) 0.0037(16)
C22 0.0162(13) 0.0164(13) 0.0314(16) -0.0037(11) -0.0014(11) 0.0004(10)
C23 0.0202(14) 0.0209(14) 0.0299(16) -0.0011(12) 0.0017(12) 0.0015(11)
C24 0.0212(15) 0.0305(16) 0.0289(16) -0.0039(12) -0.0029(12) 0.0022(12)
C25 0.0175(14) 0.0278(16) 0.0356(17) -0.0091(13) 0.0019(12) -0.0001(12)
C26 0.0204(14) 0.0250(15) 0.0339(16) -0.0039(13) 0.0072(12) -0.0011(12)
C27 0.0220(14) 0.0192(14) 0.0302(15) -0.0038(12) 0.0038(12) 0.0022(11)
C28 0.0260(15) 0.0317(16) 0.0327(16) 0.0037(13) 0.0010(13) -0.0010(13)
C29 0.0211(16) 0.056(2) 0.0417(19) -0.0100(17) 0.0013(14) -0.0083(15)
C30 0.0309(17) 0.0404(19) 0.0306(17) -0.0008(14) 0.0024(13) -0.0005(14)
C100 0.093(4) 0.097(4) 0.049(3) 0.021(3) 0.013(3) -0.008(3)
Cl10 0.101(3) 0.290(6) 0.092(2) 0.036(4) 0.009(2) -0.055(4)
Cl11 0.312(6) 0.085(2) 0.0496(14) 0.0064(13) 0.011(2) -0.087(3)
Cl12 0.110(3) 0.082(2) 0.0531(14) 0.0174(14) -0.0215(17) -0.0317(18)
Cl13 0.135(4) 0.097(3) 0.0532(19) 0.020(2) -0.008(3) -0.025(3)
Cl14 0.156(5) 0.107(3) 0.096(3) 0.002(3) -0.031(3) -0.054(3)
Cl15 0.222(6) 0.274(7) 0.156(5) 0.148(5) 0.122(4) 0.198(6)

loop_
_atom_type_symbol
_atom_type_description
_atom_type_scat_dispersion_real
_atom_type_scat_dispersion_imag
_atom_type_scat_source
C C 0.0033 0.0016 'International Tables Vol C Tables 4.2.6.8 and 6.1.1.4'
H H 0.0000 0.0000 'International Tables Vol C Tables 4.2.6.8 and 6.1.1.4'
Cl Cl 0.1484 0.1585 'International Tables Vol C Tables 4.2.6.8 and 6.1.1.4'
N N 0.0061 0.0033 'International Tables Vol C Tables 4.2.6.8 and 6.1.1.4'
Ni Ni 0.3393 1.1124 'International Tables Vol C Tables 4.2.6.8 and 6.1.1.4'
O O 0.0106 0.0060 'International Tables Vol C Tables 4.2.6.8 and 6.1.1.4'

loop_
_geom_angle_atom_site_label_1
_geom_angle_atom_site_label_2
_geom_angle_atom_site_label_3
_geom_angle
_geom_angle_site_symmetry_1
_geom_angle_site_symmetry_3
C1 Ni1 C4 180.000(1) . .
C1 Ni1 Cl1 90.15(2) . .
C4 Ni1 Cl1 89.85(2) . .
C1 Ni1 Cl1 90.15(2) . 2_656
C4 Ni1 Cl1 89.85(2) . 2_656
Cl1 Ni1 Cl1 179.70(4) . 2_656
C1 N1 C2 110.7(2) . .
C1 N1 C13 126.8(2) . .
C2 N1 C13 122.6(2) . .
C4 N2 C5 110.5(2) . .
C4 N2 C22 125.4(2) . .
C5 N2 C22 123.9(2) . .
N1 C1 N1 104.5(3) 2_656 .
N1 C1 Ni1 127.75(16) 2_656 .
N1 C1 Ni1 127.75(16) . .
C2 C2 N1 107.09(15) 2_656 .
C2 C2 C3 123.72(17) 2_656 .
N1 C2 C3 129.1(3) . .
O1 C3 C2 123.1(3) . .
O1 C3 C7 122.6(3) . .
C2 C3 C7 114.3(3) . .
N2 C4 N2 104.8(3) . 2_656
N2 C4 Ni1 127.59(17) . .
N2 C4 Ni1 127.59(17) 2_656 .
C5 C5 N2 107.07(15) 2_656 .
C5 C5 C6 123.66(17) 2_656 .
N2 C5 C6 129.2(3) . .
O2 C6 C5 122.9(3) . .
O2 C6 C10 122.9(3) . .
C5 C6 C10 114.1(3) . .
C8 C7 C7 119.6(2) . 2_656
C8 C7 C3 118.5(3) . .
C7 C7 C3 121.85(16) 2_656 .
C7 C8 C9 119.9(3) . .
C7 C8 H8 120.0 . .
C9 C8 H8 120.0 . .
C9 C9 C8 120.4(2) 2_656 .
C9 C9 H9 119.8 2_656 .
C8 C9 H9 119.8 . .
C11 C10 C10 119.7(2) . 2_656
C11 C10 C6 118.3(3) . .
C10 C10 C6 122.01(17) 2_656 .
C12 C11 C10 119.7(3) . .
C12 C11 H11 120.1 . .
C10 C11 H11 120.1 . .
C12 C12 C11 120.6(2) 2_656 .
C12 C12 H12 119.7 2_656 .
C11 C12 H12 119.7 . .
C18 C13 C14 122.9(3) . .
C18 C13 N1 118.2(3) . .
C14 C13 N1 118.5(3) . .
C15 C14 C13 117.3(3) . .
C15 C14 C19 120.4(3) . .
C13 C14 C19 122.3(3) . .
C16 C15 C14 122.0(3) . .
C16 C15 H15 119.0 . .
C14 C15 H15 119.0 . .
C15 C16 C17 118.5(3) . .
C15 C16 C20 120.7(3) . .
C17 C16 C20 120.8(3) . .
C16 C17 C18 122.0(3) . .
C16 C17 H17 119.0 . .
C18 C17 H17 119.0 . .
C13 C18 C17 117.2(3) . .
C13 C18 C21 122.5(3) . .
C17 C18 C21 120.2(3) . .
C14 C19 H19A 109.5 . .
C14 C19 H19B 109.5 . .
H19A C19 H19B 109.5 . .
C14 C19 H19C 109.5 . .
H19A C19 H19C 109.5 . .
H19B C19 H19C 109.5 . .
C16 C20 H20A 109.5 . .
C16 C20 H20B 109.5 . .
H20A C20 H20B 109.5 . .
C16 C20 H20C 109.5 . .
H20A C20 H20C 109.5 . .
H20B C20 H20C 109.5 . .
C18 C21 H21A 109.5 . .
C18 C21 H21B 109.5 . .
H21A C21 H21B 109.5 . .
C18 C21 H21C 109.5 . .
H21A C21 H21C 109.5 . .
H21B C21 H21C 109.5 . .
C27 C22 C23 123.1(3) . .
C27 C22 N2 119.3(3) . .
C23 C22 N2 117.5(3) . .
C24 C23 C22 117.6(3) . .
C24 C23 C28 120.3(3) . .
C22 C23 C28 122.1(3) . .
C25 C24 C23 121.3(3) . .
C25 C24 H24 119.4 . .
C23 C24 H24 119.4 . .
C26 C25 C24 118.6(3) . .
C26 C25 C29 120.6(3) . .
C24 C25 C29 120.7(3) . .
C25 C26 C27 122.6(3) . .
C25 C26 H26 118.7 . .
C27 C26 H26 118.7 . .
C22 C27 C26 116.7(3) . .
C22 C27 C30 123.3(3) . .
C26 C27 C30 120.0(3) . .
C23 C28 H28A 109.5 . .
C23 C28 H28B 109.5 . .
H28A C28 H28B 109.5 . .
C23 C28 H28C 109.5 . .
H28A C28 H28C 109.5 . .
H28B C28 H28C 109.5 . .
C25 C29 H29A 109.5 . .
C25 C29 H29B 109.5 . .
H29A C29 H29B 109.5 . .
C25 C29 H29C 109.5 . .
H29A C29 H29C 109.5 . .
H29B C29 H29C 109.5 . .
C27 C30 H30A 109.5 . .
C27 C30 H30B 109.5 . .
H30A C30 H30B 109.5 . .
C27 C30 H30C 109.5 . .
H30A C30 H30C 109.5 . .
H30B C30 H30C 109.5 . .
Cl12 C100 Cl11 113.7(3) . .
Cl14 C100 Cl15 112.3(4) . .
Cl12 C100 Cl10 111.0(3) . .
Cl11 C100 Cl10 108.8(3) . .
Cl14 C100 Cl13 107.5(3) . .
Cl15 C100 Cl13 104.8(4) . .
Cl12 C100 H100 110.3 . .
Cl14 C100 H100 118.8 . .
Cl11 C100 H100 110.8 . .
Cl15 C100 H100 104.7 . .
Cl10 C100 H100 101.4 . .
Cl13 C100 H100 107.8 . .

loop_
_geom_bond_atom_site_label_1
_geom_bond_atom_site_label_2
_geom_bond_distance
_geom_bond_site_symmetry_2
Ni1 C1 1.910(4) .
Ni1 C4 1.911(4) .
Ni1 Cl1 2.1701(7) .
Ni1 Cl1 2.1701(7) 2_656
O1 C3 1.221(4) .
O2 C6 1.215(4) .
N1 C1 1.371(3) .
N1 C2 1.383(4) .
N1 C13 1.456(4) .
N2 C4 1.368(3) .
N2 C5 1.384(4) .
N2 C22 1.453(4) .
C1 N1 1.371(3) 2_656
C2 C2 1.355(6) 2_656
C2 C3 1.467(4) .
C3 C7 1.492(4) .
C4 N2 1.368(3) 2_656
C5 C5 1.355(6) 2_656
C5 C6 1.472(4) .
C6 C10 1.493(4) .
C7 C8 1.389(4) .
C7 C7 1.412(6) 2_656
C8 C9 1.391(5) .
C8 H8 0.9500 .
C9 C9 1.375(8) 2_656
C9 H9 0.9500 .
C10 C11 1.391(4) .
C10 C10 1.408(6) 2_656
C11 C12 1.385(5) .
C11 H11 0.9500 .
C12 C12 1.378(8) 2_656
C12 H12 0.9500 .
C13 C18 1.393(4) .
C13 C14 1.395(4) .
C14 C15 1.395(4) .
C14 C19 1.501(5) .
C15 C16 1.384(5) .
C15 H15 0.9500 .
C16 C17 1.391(5) .
C16 C20 1.517(5) .
C17 C18 1.395(5) .
C17 H17 0.9500 .
C18 C21 1.505(5) .
C19 H19A 0.9800 .
C19 H19B 0.9800 .
C19 H19C 0.9800 .
C20 H20A 0.9800 .
C20 H20B 0.9800 .
C20 H20C 0.9800 .
C21 H21A 0.9800 .
C21 H21B 0.9800 .
C21 H21C 0.9800 .
C22 C27 1.392(4) .
C22 C23 1.395(4) .
C23 C24 1.395(4) .
C23 C28 1.503(4) .
C24 C25 1.394(4) .
C24 H24 0.9500 .
C25 C26 1.385(5) .
C25 C29 1.509(4) .
C26 C27 1.393(4) .
C26 H26 0.9500 .
C27 C30 1.505(4) .
C28 H28A 0.9800 .
C28 H28B 0.9800 .
C28 H28C 0.9800 .
C29 H29A 0.9800 .
C29 H29B 0.9800 .
C29 H29C 0.9800 .
C30 H30A 0.9800 .
C30 H30B 0.9800 .
C30 H30C 0.9800 .
C100 Cl12 1.660(5) .
C100 Cl14 1.703(6) .
C100 Cl11 1.726(5) .
C100 Cl15 1.768(5) .
C100 Cl10 1.793(5) .
C100 Cl13 1.796(6) .
C100 H100 0.9800 .

loop_
_geom_torsion_atom_site_label_1
_geom_torsion_atom_site_label_2
_geom_torsion_atom_site_label_3
_geom_torsion_atom_site_label_4
_geom_torsion
_geom_torsion_site_symmetry_1
_geom_torsion_site_symmetry_4
C2 N1 C1 N1 0.40(14) . 2_656
C13 N1 C1 N1 -177.5(3) . 2_656
C2 N1 C1 Ni1 -179.60(14) . .
C13 N1 C1 Ni1 2.5(3) . .
Cl1 Ni1 C1 N1 108.60(13) . 2_656
Cl1 Ni1 C1 N1 -71.40(13) 2_656 2_656
Cl1 Ni1 C1 N1 -71.40(13) . .
Cl1 Ni1 C1 N1 108.60(13) 2_656 .
C1 N1 C2 C2 -1.1(4) . 2_656
C13 N1 C2 C2 176.9(3) . 2_656
C1 N1 C2 C3 176.1(3) . .
C13 N1 C2 C3 -5.9(5) . .
C2 C2 C3 O1 175.3(4) 2_656 .
N1 C2 C3 O1 -1.5(5) . .
C2 C2 C3 C7 -4.0(5) 2_656 .
N1 C2 C3 C7 179.2(3) . .
C5 N2 C4 N2 0.41(15) . 2_656
C22 N2 C4 N2 -173.9(3) . 2_656
C5 N2 C4 Ni1 -179.59(15) . .
C22 N2 C4 Ni1 6.1(3) . .
Cl1 Ni1 C4 N2 -68.31(13) . .
Cl1 Ni1 C4 N2 111.69(13) 2_656 .
Cl1 Ni1 C4 N2 111.69(13) . 2_656
Cl1 Ni1 C4 N2 -68.31(13) 2_656 2_656
C4 N2 C5 C5 -1.1(4) . 2_656
C22 N2 C5 C5 173.3(3) . 2_656
C4 N2 C5 C6 175.5(3) . .
C22 N2 C5 C6 -10.1(5) . .
C5 C5 C6 O2 172.4(4) 2_656 .
N2 C5 C6 O2 -3.7(5) . .
C5 C5 C6 C10 -5.8(5) 2_656 .
N2 C5 C6 C10 178.2(3) . .
O1 C3 C7 C8 0.5(5) . .
C2 C3 C7 C8 179.8(3) . .
O1 C3 C7 C7 -179.8(4) . 2_656
C2 C3 C7 C7 -0.5(5) . 2_656
C7 C7 C8 C9 -1.0(6) 2_656 .
C3 C7 C8 C9 178.7(3) . .
C7 C8 C9 C9 -0.9(7) . 2_656
O2 C6 C10 C11 4.6(5) . .
C5 C6 C10 C11 -177.2(3) . .
O2 C6 C10 C10 -175.3(4) . 2_656
C5 C6 C10 C10 2.8(5) . 2_656
C10 C10 C11 C12 1.1(6) 2_656 .
C6 C10 C11 C12 -178.9(3) . .
C10 C11 C12 C12 0.2(8) . 2_656
C1 N1 C13 C18 102.7(3) . .
C2 N1 C13 C18 -74.9(4) . .
C1 N1 C13 C14 -84.7(3) . .
C2 N1 C13 C14 97.6(3) . .
C18 C13 C14 C15 0.3(4) . .
N1 C13 C14 C15 -171.9(3) . .
C18 C13 C14 C19 177.3(3) . .
N1 C13 C14 C19 5.1(4) . .
C13 C14 C15 C16 0.2(4) . .
C19 C14 C15 C16 -176.8(3) . .
C14 C15 C16 C17 -1.6(5) . .
C14 C15 C16 C20 177.3(3) . .
C15 C16 C17 C18 2.5(5) . .
C20 C16 C17 C18 -176.4(3) . .
C14 C13 C18 C17 0.5(4) . .
N1 C13 C18 C17 172.8(3) . .
C14 C13 C18 C21 -176.1(3) . .
N1 C13 C18 C21 -3.9(4) . .
C16 C17 C18 C13 -2.0(5) . .
C16 C17 C18 C21 174.7(3) . .
C4 N2 C22 C27 -77.8(3) . .
C5 N2 C22 C27 108.6(3) . .
C4 N2 C22 C23 104.7(3) . .
C5 N2 C22 C23 -68.9(4) . .
C27 C22 C23 C24 0.2(4) . .
N2 C22 C23 C24 177.7(2) . .
C27 C22 C23 C28 -179.3(3) . .
N2 C22 C23 C28 -1.9(4) . .
C22 C23 C24 C25 -0.2(4) . .
C28 C23 C24 C25 179.4(3) . .
C23 C24 C25 C26 0.4(4) . .
C23 C24 C25 C29 -178.2(3) . .
C24 C25 C26 C27 -0.7(4) . .
C29 C25 C26 C27 178.0(3) . .
C23 C22 C27 C26 -0.5(4) . .
N2 C22 C27 C26 -177.9(2) . .
C23 C22 C27 C30 178.1(3) . .
N2 C22 C27 C30 0.7(4) . .
C25 C26 C27 C22 0.7(4) . .
C25 C26 C27 C30 -177.9(3) . .
